data_7003706
loop_
_publ_author_name
'Liu, Hong-Ke'
'Huang, Xiaohua'
'Lu, Tianhong'
'Wang, Xiujian'
'Sun, Wei-Yin'
'Kang, Bei-Sheng'

_publ_section_title
;
 Discrete and infinite 1D, 2D/3D cage frameworks with inclusion of
 anionic species and anion-exchange reactions of Ag3L2 type receptor
 with tetrahedral and octahedral anions
;
_journal_issue 24
_journal_name_full 'Dalton Transactions'
_journal_page_first 3178
_journal_page_last 3188
_journal_paper_doi 10.1039/b718876e
_journal_year 2008
_chemical_formula_sum 'C14.5 H18.67 Ag F6 N4 O0.83 Sb'
_chemical_formula_weight 1817.85
_chemical_name_systematic
;
?
;
_space_group_IT_number 176
_symmetry_cell_setting hexagonal
_symmetry_space_group_name_Hall '-P 6c'
_symmetry_space_group_name_H-M 'P 63/m'
_atom_sites_solution_hydrogens geom
_atom_sites_solution_primary direct
_atom_sites_solution_secondary difmap
_audit_creation_method SHELXL-97
_cell_angle_alpha 90.00
_cell_angle_beta 90.00
_cell_angle_gamma 120.00
_cell_formula_units_Z 4
_cell_length_a 15.0747(16)
_cell_length_b 15.0747(16)
_cell_length_c 32.499(5)
_cell_measurement_temperature 293(2)
_cell_volume 6395.8(14)
_computing_cell_refinement 'Bruker SMART'
_computing_data_collection 'Bruker SMART'
_computing_data_reduction 'Bruker SHELXTL'
_computing_molecular_graphics 'Bruker SHELXTL'
_computing_publication_material 'Bruker SHELXTL'
_computing_structure_refinement 'SHELXL-97 (Sheldrick, 1997)'
_computing_structure_solution 'SHELXS-97 (Sheldrick, 1990)'
_diffrn_ambient_temperature 293(2)
_diffrn_measured_fraction_theta_full 0.936
_diffrn_measured_fraction_theta_max 0.936
_diffrn_measurement_device_type 'CCD area detector'
_diffrn_measurement_method 'phi and omega scans'
_diffrn_radiation_monochromator graphite
_diffrn_radiation_source 'fine-focus sealed tube'
_diffrn_radiation_type MoK\a
_diffrn_radiation_wavelength 0.71073
_diffrn_reflns_av_R_equivalents 0.0302
_diffrn_reflns_av_sigmaI/netI 0.0193
_diffrn_reflns_limit_h_max 16
_diffrn_reflns_limit_h_min -19
_diffrn_reflns_limit_k_max 19
_diffrn_reflns_limit_k_min -3
_diffrn_reflns_limit_l_max 39
_diffrn_reflns_limit_l_min -37
_diffrn_reflns_number 27896
_diffrn_reflns_theta_full 27.99
_diffrn_reflns_theta_max 27.99
_diffrn_reflns_theta_min 2.70
_exptl_absorpt_coefficient_mu 2.246
_exptl_absorpt_correction_T_max 0.7902
_exptl_absorpt_correction_T_min 0.4985
_exptl_absorpt_correction_type none
_exptl_absorpt_process_details SADABS
_exptl_crystal_density_diffrn 1.888
_exptl_crystal_density_method 'not measured'
_exptl_crystal_F_000 3508
_exptl_crystal_size_max 0.36
_exptl_crystal_size_mid 0.30
_exptl_crystal_size_min 0.11
_refine_diff_density_max 1.809
_refine_diff_density_min -1.744
_refine_diff_density_rms 0.152
_refine_ls_extinction_method none
_refine_ls_goodness_of_fit_ref 1.004
_refine_ls_hydrogen_treatment mixed
_refine_ls_matrix_type full
_refine_ls_number_parameters 243
_refine_ls_number_reflns 4910
_refine_ls_number_restraints 0
_refine_ls_restrained_S_all 1.004
_refine_ls_R_factor_all 0.0846
_refine_ls_R_factor_gt 0.0658
_refine_ls_shift/su_max 0.001
_refine_ls_shift/su_mean 0.000
_refine_ls_structure_factor_coef Fsqd
_refine_ls_weighting_details
;
calc w=1/[\s^2^(Fo^2^)+(0.1283P)^2^+22.1155P] where
P=(Fo^2^+2Fc^2^)/3
;
_refine_ls_weighting_scheme calc
_refine_ls_wR_factor_gt 0.1961
_refine_ls_wR_factor_ref 0.2158
_reflns_number_gt 3608
_reflns_number_total 4910
_reflns_threshold_expression >2sigma(I)
_cod_data_source_file b718876e.txt
_cod_data_source_block cif
_cod_depositor_comments
;
The following automatic conversions were performed:
'_symmetry_cell_setting' value 'Hexagonal' changed to 'hexagonal'
according to '/home/saulius/struct/CIF-dictionaries/cif_core.dic'
dictionary named 'cif_core.dic' version 2.4.1 from 2010-06-29.

Automatic conversion script
Id: cif_fix_enum 1527 2010-12-29 10:47:43Z saulius 
;
_cod_original_cell_volume 6395.7(13)
_cod_original_sg_symbol_H-M P6(3)/m
_cod_original_formula_sum 'C14.50 H18.67 Ag F6 N4 O0.83 Sb'
_cod_database_code 7003706

loop_
_symmetry_equiv_pos_as_xyz
'x, y, z'
'-y, x-y, z'
'-x+y, -x, z'
'-x, -y, z+1/2'
'y, -x+y, z+1/2'
'x-y, x, z+1/2'
'-x, -y, -z'
'y, -x+y, -z'
'x-y, x, -z'
'x, y, -z-1/2'
'-y, x-y, -z-1/2'
'-x+y, -x, -z-1/2'

loop_
_atom_site_label
_atom_site_type_symbol
_atom_site_fract_x
_atom_site_fract_y
_atom_site_fract_z
_atom_site_U_iso_or_equiv
_atom_site_adp_type
_atom_site_occupancy
_atom_site_symmetry_multiplicity
_atom_site_calc_flag
_atom_site_refinement_flags
_atom_site_disorder_assembly
_atom_site_disorder_group
Ag1 Ag 0.89507(6) 0.65171(5) 0.52554(2) 0.0747(3) Uani 1 1 d . . .
N1 N 0.8994(5) 0.6516(5) 0.5909(2) 0.0633(17) Uani 1 1 d . . .
N2 N 0.8659(5) 0.6070(5) 0.3962(2) 0.0601(16) Uani 1 1 d . . .
N3 N 0.8670(5) 0.6056(4) 0.65515(19) 0.0541(14) Uani 1 1 d . . .
N4 N 0.8965(6) 0.6555(5) 0.4605(3) 0.0679(18) Uani 1 1 d . . .
C1 C 0.6136(8) 0.4936(7) 0.6854(3) 0.080(3) Uani 1 1 d . . .
H1A H 0.6749 0.5595 0.6852 0.120 Uiso 1 1 calc R . .
H1B H 0.5734 0.4881 0.7092 0.120 Uiso 1 1 calc R . .
H1C H 0.5746 0.4860 0.6610 0.120 Uiso 1 1 calc R . .
C2 C 0.6418(6) 0.4109(6) 0.6867(2) 0.0529(16) Uani 1 1 d . . .
C3 C 0.7442(6) 0.4362(5) 0.6872(2) 0.0525(16) Uani 1 1 d . . .
C4 C 0.8272(6) 0.5472(6) 0.6931(2) 0.0636(19) Uani 1 1 d . . .
H4A H 0.8000 0.5810 0.7100 0.076 Uiso 1 1 calc R . .
H4B H 0.8837 0.5487 0.7080 0.076 Uiso 1 1 calc R . .
C5 C 0.9384(7) 0.7089(6) 0.6532(3) 0.071(2) Uani 1 1 d . . .
H5A H 0.9685 0.7523 0.6755 0.085 Uiso 1 1 calc R . .
C6 C 0.9558(7) 0.7345(6) 0.6149(3) 0.067(2) Uani 1 1 d . . .
H6A H 1.0005 0.8002 0.6053 0.081 Uiso 1 1 calc R . .
C7 C 0.8458(7) 0.5752(6) 0.6161(3) 0.065(2) Uani 1 1 d . . .
H7A H 0.7993 0.5087 0.6079 0.077 Uiso 1 1 calc R . .
C8 C 0.8383(8) 0.5814(7) 0.4360(3) 0.075(2) Uani 1 1 d . . .
H8A H 0.7843 0.5187 0.4445 0.090 Uiso 1 1 calc R . .
C9 C 0.9644(7) 0.7343(6) 0.4365(3) 0.074(2) Uani 1 1 d . . .
H9A H 1.0148 0.7979 0.4461 0.089 Uiso 1 1 calc R . .
C10 C 0.9471(6) 0.7059(6) 0.3965(3) 0.066(2) Uani 1 1 d . . .
H10A H 0.9828 0.7451 0.3738 0.079 Uiso 1 1 calc R . .
C11 C 0.8183(8) 0.5483(6) 0.3592(3) 0.076(3) Uani 1 1 d . . .
H11A H 0.8718 0.5526 0.3413 0.091 Uiso 1 1 calc R . .
H11B H 0.7851 0.5803 0.3449 0.091 Uiso 1 1 calc R . .
C12 C 0.7408(6) 0.4372(5) 0.3656(2) 0.0544(16) Uani 1 1 d . . .
C13 C 0.6365(6) 0.4069(6) 0.3665(2) 0.0520(15) Uani 1 1 d . . .
C14 C 0.6050(9) 0.4877(8) 0.3686(3) 0.087(3) Uani 1 1 d . . .
H14A H 0.5316 0.4551 0.3691 0.130 Uiso 1 1 calc R . .
H14B H 0.6308 0.5315 0.3449 0.130 Uiso 1 1 calc R . .
H14C H 0.6325 0.5278 0.3931 0.130 Uiso 1 1 calc R . .
Sb1 Sb 0.23664(5) 0.18578(5) 0.2500 0.0499(2) Uani 1 2 d S . .
Sb2 Sb 0.0000 0.0000 0.5000 0.0558(3) Uani 1 6 d S . .
Sb3 Sb 0.6667 0.3333 0.52581(3) 0.0775(3) Uani 1 3 d S . .
F1 F 0.336(8) 0.145(9) 0.2500 0.48(5) Uiso 0.67 2 d SP . .
F2 F 0.142(4) 0.233(4) 0.2500 0.253(17) Uiso 0.67 2 d SP . .
F3 F 0.222(4) 0.297(4) 0.2500 0.28(2) Uiso 0.67 2 d SP . .
F4 F 0.2614(17) 0.2498(18) 0.2993(8) 0.160(7) Uiso 0.50 1 d P . .
F5 F 0.226(2) 0.145(2) 0.3032(9) 0.190(9) Uiso 0.50 1 d P . .
F6 F 0.111(4) 0.103(4) 0.2500 0.31(2) Uiso 0.67 2 d SP . .
F7 F 0.249(6) 0.076(6) 0.2500 0.36(3) Uiso 0.67 2 d SP . .
F8 F 0.363(2) 0.286(2) 0.2500 0.200(11) Uiso 0.67 2 d SP . .
F9 F -0.0956(6) 0.0145(6) 0.5306(2) 0.110(2) Uiso 1 1 d . . .
F10 F 0.6942(16) 0.4764(16) 0.5270(6) 0.125(6) Uiso 0.44 1 d P . .
F11 F 0.822(2) 0.435(2) 0.5282(8) 0.165(9) Uiso 0.44 1 d P . .
F12 F 0.7540(11) 0.4571(10) 0.5258(4) 0.084(3) Uiso 0.44 1 d P . .
F13 F 0.6667 0.3333 0.4677(5) 0.125(4) Uiso 1 3 d S . .
F14 F 0.6667 0.3333 0.5838(5) 0.118(4) Uiso 1 3 d S . .
O1 O 1.0695(13) 0.6236(11) 0.7500 0.143(5) Uani 1 2 d S . .
C15 C 1.1509(15) 0.6109(17) 0.7500 0.112(6) Uani 1 2 d S . .
O2 O 1.0000 1.0000 0.6377(12) 0.266(15) Uiso 1 3 d S . .

loop_
_atom_site_aniso_label
_atom_site_aniso_U_11
_atom_site_aniso_U_22
_atom_site_aniso_U_33
_atom_site_aniso_U_23
_atom_site_aniso_U_13
_atom_site_aniso_U_12
Ag1 0.0931(5) 0.0700(4) 0.0495(5) -0.0019(3) -0.0003(3) 0.0323(4)
N1 0.070(4) 0.052(3) 0.055(4) -0.004(3) -0.004(3) 0.021(3)
N2 0.065(4) 0.048(3) 0.051(4) 0.006(3) 0.009(3) 0.016(3)
N3 0.063(3) 0.047(3) 0.043(4) -0.008(2) -0.009(3) 0.021(3)
N4 0.076(4) 0.053(3) 0.054(4) 0.004(3) 0.006(3) 0.016(3)
C1 0.100(7) 0.072(5) 0.086(7) -0.004(5) 0.001(5) 0.056(5)
C2 0.066(4) 0.064(4) 0.036(4) -0.010(3) -0.007(3) 0.038(3)
C3 0.063(4) 0.055(4) 0.037(4) -0.002(3) -0.002(3) 0.027(3)
C4 0.073(5) 0.055(4) 0.050(5) -0.011(3) -0.011(4) 0.022(4)
C5 0.080(5) 0.049(4) 0.066(6) -0.015(4) -0.015(4) 0.019(4)
C6 0.075(5) 0.053(4) 0.056(6) -0.005(4) -0.007(4) 0.019(4)
C7 0.079(5) 0.052(4) 0.046(5) -0.010(3) -0.006(4) 0.020(4)
C8 0.088(6) 0.056(4) 0.053(5) 0.007(4) 0.006(4) 0.015(4)
C9 0.078(5) 0.048(4) 0.071(7) 0.006(4) 0.005(4) 0.013(4)
C10 0.068(5) 0.055(4) 0.055(5) 0.011(3) 0.011(4) 0.016(3)
C11 0.093(6) 0.060(5) 0.046(5) 0.007(3) 0.004(4) 0.017(4)
C12 0.064(4) 0.053(4) 0.034(4) 0.003(3) 0.002(3) 0.020(3)
C13 0.065(4) 0.063(4) 0.036(4) 0.002(3) -0.002(3) 0.038(3)
C14 0.136(9) 0.095(7) 0.067(7) 0.008(5) -0.005(6) 0.087(7)
Sb1 0.0510(4) 0.0436(3) 0.0526(5) 0.000 0.000 0.0217(3)
Sb2 0.0493(4) 0.0493(4) 0.0687(9) 0.000 0.000 0.02466(19)
Sb3 0.0911(5) 0.0911(5) 0.0504(7) 0.000 0.000 0.0455(2)
O1 0.117(11) 0.096(9) 0.189(16) 0.000 0.000 0.033(8)
C15 0.094(12) 0.144(17) 0.101(14) 0.000 0.000 0.061(12)

loop_
_atom_type_symbol
_atom_type_description
_atom_type_scat_dispersion_real
_atom_type_scat_dispersion_imag
_atom_type_scat_source
C C 0.0033 0.0016 'International Tables Vol C Tables 4.2.6.8 and 6.1.1.4'
H H 0.0000 0.0000 'International Tables Vol C Tables 4.2.6.8 and 6.1.1.4'
N N 0.0061 0.0033 'International Tables Vol C Tables 4.2.6.8 and 6.1.1.4'
F F 0.0171 0.0103 'International Tables Vol C Tables 4.2.6.8 and 6.1.1.4'
Ag Ag -0.8971 1.1015 'International Tables Vol C Tables 4.2.6.8 and 6.1.1.4'
Sb Sb -0.5866 1.5461 'International Tables Vol C Tables 4.2.6.8 and 6.1.1.4'
O O 0.0106 0.0060 'International Tables Vol C Tables 4.2.6.8 and 6.1.1.4'

loop_
_geom_angle_atom_site_label_1
_geom_angle_atom_site_label_2
_geom_angle_atom_site_label_3
_geom_angle
_geom_angle_site_symmetry_1
_geom_angle_site_symmetry_3
_geom_angle_publ_flag
N4 Ag1 N1 177.9(3) . . ?
C7 N1 C6 106.1(8) . . ?
C7 N1 Ag1 128.3(5) . . ?
C6 N1 Ag1 125.6(6) . . ?
C8 N2 C10 106.4(7) . . ?
C8 N2 C11 129.0(7) . . ?
C10 N2 C11 124.5(6) . . ?
C7 N3 C5 105.2(7) . . ?
C7 N3 C4 129.9(6) . . ?
C5 N3 C4 125.0(6) . . ?
C8 N4 C9 106.9(8) . . ?
C8 N4 Ag1 126.8(6) . . ?
C9 N4 Ag1 126.1(6) . . ?
C3 C2 C3 120.3(7) . 2_655 ?
C3 C2 C1 120.5(7) . . ?
C3 C2 C1 119.2(7) 2_655 . ?
C2 C3 C2 119.7(7) . 3_665 ?
C2 C3 C4 119.5(7) . . ?
C2 C3 C4 120.5(7) 3_665 . ?
N3 C4 C3 115.1(6) . . ?
C6 C5 N3 108.0(7) . . ?
C5 C6 N1 109.9(8) . . ?
N1 C7 N3 110.9(7) . . ?
N4 C8 N2 111.3(7) . . ?
C10 C9 N4 109.4(8) . . ?
C9 C10 N2 106.0(7) . . ?
N2 C11 C12 115.9(7) . . ?
C13 C12 C13 119.6(7) 3_665 . ?
C13 C12 C11 120.9(8) 3_665 . ?
C13 C12 C11 119.1(8) . . ?
C12 C13 C12 120.3(7) 2_655 . ?
C12 C13 C14 120.3(8) 2_655 . ?
C12 C13 C14 119.4(8) . . ?
F6 Sb1 F7 85(3) . . ?
F6 Sb1 F8 172(2) . . ?
F7 Sb1 F8 103(3) . . ?
F6 Sb1 F4 104.8(11) . . ?
F7 Sb1 F4 114.3(10) . . ?
F8 Sb1 F4 72.2(8) . . ?
F6 Sb1 F4 104.8(11) . 10_556 ?
F7 Sb1 F4 114.3(10) . 10_556 ?
F8 Sb1 F4 72.2(8) . 10_556 ?
F4 Sb1 F4 124.5(15) . 10_556 ?
F6 Sb1 F5 82.4(9) . 10_556 ?
F7 Sb1 F5 73.5(9) . 10_556 ?
F8 Sb1 F5 99.7(9) . 10_556 ?
F4 Sb1 F5 169.5(13) . 10_556 ?
F4 Sb1 F5 45.3(10) 10_556 10_556 ?
F6 Sb1 F5 82.4(9) . . ?
F7 Sb1 F5 73.5(9) . . ?
F8 Sb1 F5 99.7(9) . . ?
F4 Sb1 F5 45.3(10) . . ?
F4 Sb1 F5 169.5(13) 10_556 . ?
F5 Sb1 F5 144.7(18) 10_556 . ?
F6 Sb1 F3 95(2) . . ?
F7 Sb1 F3 179(3) . . ?
F8 Sb1 F3 77(2) . . ?
F4 Sb1 F3 65.9(8) . . ?
F4 Sb1 F3 65.9(8) 10_556 . ?
F5 Sb1 F3 106.5(9) 10_556 . ?
F5 Sb1 F3 106.5(9) . . ?
F6 Sb1 F1 123(4) . . ?
F7 Sb1 F1 38(3) . . ?
F8 Sb1 F1 65(3) . . ?
F4 Sb1 F1 100.9(17) . . ?
F4 Sb1 F1 100.9(17) 10_556 . ?
F5 Sb1 F1 80.9(12) 10_556 . ?
F5 Sb1 F1 80.9(12) . . ?
F3 Sb1 F1 142(4) . . ?
F6 Sb1 F2 59.6(19) . . ?
F7 Sb1 F2 144(3) . . ?
F8 Sb1 F2 112.5(18) . . ?
F4 Sb1 F2 78.1(10) . . ?
F4 Sb1 F2 78.1(10) 10_556 . ?
F5 Sb1 F2 99.7(9) 10_556 . ?
F5 Sb1 F2 99.7(9) . . ?
F3 Sb1 F2 35.1(17) . . ?
F1 Sb1 F2 178(4) . . ?
F9 Sb2 F9 180.0(4) 9_556 3 ?
F9 Sb2 F9 93.9(3) 9_556 7_556 ?
F9 Sb2 F9 86.1(3) 3 7_556 ?
F9 Sb2 F9 86.1(3) 9_556 . ?
F9 Sb2 F9 93.9(3) 3 . ?
F9 Sb2 F9 180.0(4) 7_556 . ?
F9 Sb2 F9 93.9(3) 9_556 8_556 ?
F9 Sb2 F9 86.1(3) 3 8_556 ?
F9 Sb2 F9 93.9(3) 7_556 8_556 ?
F9 Sb2 F9 86.1(3) . 8_556 ?
F9 Sb2 F9 86.1(3) 9_556 2 ?
F9 Sb2 F9 93.9(3) 3 2 ?
F9 Sb2 F9 86.1(3) 7_556 2 ?
F9 Sb2 F9 93.9(3) . 2 ?
F9 Sb2 F9 180.0(5) 8_556 2 ?
F12 Sb3 F12 120.000(9) 3_665 . ?
F12 Sb3 F12 120.000(6) 3_665 2_655 ?
F12 Sb3 F12 120.000(3) . 2_655 ?
F12 Sb3 F14 90.1(5) 3_665 . ?
F12 Sb3 F14 90.1(5) . . ?
F12 Sb3 F14 90.1(5) 2_655 . ?
F12 Sb3 F13 89.9(5) 3_665 . ?
F12 Sb3 F13 89.9(5) . . ?
F12 Sb3 F13 89.9(5) 2_655 . ?
F14 Sb3 F13 180.000(4) . . ?
F12 Sb3 F10 32.9(7) 3_665 3_665 ?
F12 Sb3 F10 87.1(7) . 3_665 ?
F12 Sb3 F10 152.9(7) 2_655 3_665 ?
F14 Sb3 F10 88.8(6) . 3_665 ?
F13 Sb3 F10 91.2(6) . 3_665 ?
F12 Sb3 F10 87.1(7) 3_665 2_655 ?
F12 Sb3 F10 152.9(7) . 2_655 ?
F12 Sb3 F10 32.9(7) 2_655 2_655 ?
F14 Sb3 F10 88.8(6) . 2_655 ?
F13 Sb3 F10 91.2(6) . 2_655 ?
F10 Sb3 F10 119.96(4) 3_665 2_655 ?
F12 Sb3 F10 152.9(7) 3_665 . ?
F12 Sb3 F10 32.9(7) . . ?
F12 Sb3 F10 87.1(7) 2_655 . ?
F14 Sb3 F10 88.8(6) . . ?
F13 Sb3 F10 91.2(6) . . ?
F10 Sb3 F10 119.96(5) 3_665 . ?
F10 Sb3 F10 119.96(4) 2_655 . ?
F12 Sb3 F11 36.5(8) 3_665 3_665 ?
F12 Sb3 F11 156.4(8) . 3_665 ?
F12 Sb3 F11 83.5(8) 2_655 3_665 ?
F14 Sb3 F11 87.8(7) . 3_665 ?
F13 Sb3 F11 92.2(7) . 3_665 ?
F10 Sb3 F11 69.3(9) 3_665 3_665 ?
F10 Sb3 F11 50.6(9) 2_655 3_665 ?
F10 Sb3 F11 170.0(9) . 3_665 ?
F12 Sb3 F11 83.5(8) 3_665 . ?
F12 Sb3 F11 36.5(8) . . ?
F12 Sb3 F11 156.4(8) 2_655 . ?
F14 Sb3 F11 87.8(7) . . ?
F13 Sb3 F11 92.2(7) . . ?
F10 Sb3 F11 50.6(9) 3_665 . ?
F10 Sb3 F11 170.0(9) 2_655 . ?
F10 Sb3 F11 69.3(9) . . ?
F11 Sb3 F11 119.86(10) 3_665 . ?
F12 Sb3 F11 156.4(8) 3_665 2_655 ?
F12 Sb3 F11 83.5(8) . 2_655 ?
F12 Sb3 F11 36.5(8) 2_655 2_655 ?
F14 Sb3 F11 87.8(7) . 2_655 ?
F13 Sb3 F11 92.2(7) . 2_655 ?
F10 Sb3 F11 170.0(9) 3_665 2_655 ?
F10 Sb3 F11 69.3(9) 2_655 2_655 ?
F10 Sb3 F11 50.6(9) . 2_655 ?
F11 Sb3 F11 119.86(10) 3_665 2_655 ?
F11 Sb3 F11 119.86(10) . 2_655 ?
F8 F1 F7 119(8) . . ?
F8 F1 Sb1 54(3) . . ?
F7 F1 Sb1 65(6) . . ?
F3 F2 Sb1 68(4) . . ?
F2 F3 Sb1 77(4) . . ?
F5 F4 Sb1 67.5(15) . . ?
F4 F5 Sb1 67.2(15) . . ?
F1 F7 Sb1 77(7) . . ?
F1 F8 Sb1 61(3) . . ?
F12 F10 F11 124(2) . 2_655 ?
F12 F10 Sb3 56.9(12) . . ?
F11 F10 Sb3 67.1(11) 2_655 . ?
F12 F11 F10 116(2) . 3_665 ?
F12 F11 Sb3 53.6(12) . . ?
F10 F11 Sb3 62.3(11) 3_665 . ?
F10 F12 F11 174(2) . . ?
F10 F12 Sb3 90.2(15) . . ?
F11 F12 Sb3 89.9(16) . . ?

loop_
_geom_bond_atom_site_label_1
_geom_bond_atom_site_label_2
_geom_bond_distance
_geom_bond_site_symmetry_2
_geom_bond_publ_flag
Ag1 N4 2.116(8) . ?
Ag1 N1 2.125(8) . ?
N1 C7 1.312(11) . ?
N1 C6 1.353(10) . ?
N2 C8 1.353(11) . ?
N2 C10 1.377(10) . ?
N2 C11 1.454(11) . ?
N3 C7 1.332(10) . ?
N3 C5 1.382(10) . ?
N3 C4 1.458(10) . ?
N4 C8 1.293(11) . ?
N4 C9 1.359(11) . ?
C1 C2 1.505(11) . ?
C2 C3 1.393(10) . ?
C2 C3 1.402(11) 2_655 ?
C3 C2 1.402(11) 3_665 ?
C3 C4 1.519(10) . ?
C5 C6 1.290(13) . ?
C9 C10 1.353(13) . ?
C11 C12 1.501(10) . ?
C12 C13 1.389(11) 3_665 ?
C12 C13 1.401(10) . ?
C13 C12 1.389(11) 2_655 ?
C13 C14 1.515(11) . ?
Sb1 F6 1.66(5) . ?
Sb1 F7 1.75(7) . ?
Sb1 F8 1.74(3) . ?
Sb1 F4 1.81(2) . ?
Sb1 F4 1.81(2) 10_556 ?
Sb1 F5 1.81(3) 10_556 ?
Sb1 F5 1.81(3) . ?
Sb1 F3 1.79(5) . ?
Sb1 F1 1.88(9) . ?
Sb1 F2 1.89(4) . ?
Sb2 F9 1.852(8) 9_556 ?
Sb2 F9 1.852(8) 3 ?
Sb2 F9 1.852(8) 7_556 ?
Sb2 F9 1.852(8) . ?
Sb2 F9 1.852(8) 8_556 ?
Sb2 F9 1.852(8) 2 ?
Sb3 F12 1.661(13) 3_665 ?
Sb3 F12 1.661(13) . ?
Sb3 F12 1.661(13) 2_655 ?
Sb3 F14 1.884(15) . ?
Sb3 F13 1.889(16) . ?
Sb3 F10 1.98(2) 3_665 ?
Sb3 F10 1.98(2) 2_655 ?
Sb3 F10 1.98(2) . ?
Sb3 F11 2.06(3) 3_665 ?
Sb3 F11 2.06(3) . ?
Sb3 F11 2.06(3) 2_655 ?
F1 F8 1.95(10) . ?
F1 F7 1.20(10) . ?
F2 F3 1.11(5) . ?
F4 F5 1.40(3) . ?
F10 F12 1.08(2) . ?
F10 F11 1.73(3) 2_655 ?
F11 F12 1.23(3) . ?
F11 F10 1.73(3) 3_665 ?
O1 C15 1.33(2) . ?

loop_
_geom_torsion_atom_site_label_1
_geom_torsion_atom_site_label_2
_geom_torsion_atom_site_label_3
_geom_torsion_atom_site_label_4
_geom_torsion
_geom_torsion_site_symmetry_1
_geom_torsion_site_symmetry_2
_geom_torsion_site_symmetry_3
_geom_torsion_site_symmetry_4
_geom_torsion_publ_flag
N4 Ag1 N1 C7 -144(8) . . . . ?
N4 Ag1 N1 C6 40(8) . . . . ?
N1 Ag1 N4 C8 148(8) . . . . ?
N1 Ag1 N4 C9 -27(8) . . . . ?
C3 C2 C3 C2 2.4(14) 2_655 . . 3_665 ?
C1 C2 C3 C2 -177.3(6) . . . 3_665 ?
C3 C2 C3 C4 -170.9(5) 2_655 . . . ?
C1 C2 C3 C4 9.3(11) . . . . ?
C7 N3 C4 C3 -4.1(13) . . . . ?
C5 N3 C4 C3 176.2(8) . . . . ?
C2 C3 C4 N3 -90.8(9) . . . . ?
C2 C3 C4 N3 95.9(9) 3_665 . . . ?
C7 N3 C5 C6 0.0(10) . . . . ?
C4 N3 C5 C6 179.8(8) . . . . ?
N3 C5 C6 N1 -0.6(11) . . . . ?
C7 N1 C6 C5 1.0(11) . . . . ?
Ag1 N1 C6 C5 177.8(7) . . . . ?
C6 N1 C7 N3 -1.0(10) . . . . ?
Ag1 N1 C7 N3 -177.7(6) . . . . ?
C5 N3 C7 N1 0.6(10) . . . . ?
C4 N3 C7 N1 -179.1(8) . . . . ?
C9 N4 C8 N2 1.3(12) . . . . ?
Ag1 N4 C8 N2 -174.3(6) . . . . ?
C10 N2 C8 N4 -1.1(11) . . . . ?
C11 N2 C8 N4 -177.0(9) . . . . ?
C8 N4 C9 C10 -1.0(12) . . . . ?
Ag1 N4 C9 C10 174.6(7) . . . . ?
N4 C9 C10 N2 0.3(11) . . . . ?
C8 N2 C10 C9 0.4(11) . . . . ?
C11 N2 C10 C9 176.6(9) . . . . ?
C8 N2 C11 C12 -13.1(15) . . . . ?
C10 N2 C11 C12 171.7(8) . . . . ?
N2 C11 C12 C13 -89.0(11) . . . 3_665 ?
N2 C11 C12 C13 97.4(10) . . . . ?
C13 C12 C13 C12 -4.2(14) 3_665 . . 2_655 ?
C11 C12 C13 C12 169.5(5) . . . 2_655 ?
C13 C12 C13 C14 175.6(5) 3_665 . . . ?
C11 C12 C13 C14 -10.7(11) . . . . ?
F6 Sb1 F1 F8 180.000(2) . . . . ?
F7 Sb1 F1 F8 180.0 . . . . ?
F4 Sb1 F1 F8 -64.3(10) . . . . ?
F4 Sb1 F1 F8 64.3(10) 10_556 . . . ?
F5 Sb1 F1 F8 105.2(10) 10_556 . . . ?
F5 Sb1 F1 F8 -105.2(10) . . . . ?
F3 Sb1 F1 F8 0.000(1) . . . . ?
F2 Sb1 F1 F8 0.00(4) . . . . ?
F6 Sb1 F1 F7 0.000(2) . . . . ?
F8 Sb1 F1 F7 180.000(2) . . . . ?
F4 Sb1 F1 F7 115.7(10) . . . . ?
F4 Sb1 F1 F7 -115.7(10) 10_556 . . . ?
F5 Sb1 F1 F7 -74.8(10) 10_556 . . . ?
F5 Sb1 F1 F7 74.8(10) . . . . ?
F3 Sb1 F1 F7 180.000(4) . . . . ?
F2 Sb1 F1 F7 180.00(4) . . . . ?
F6 Sb1 F2 F3 180.000(1) . . . . ?
F7 Sb1 F2 F3 180.000(2) . . . . ?
F8 Sb1 F2 F3 0.000(2) . . . . ?
F4 Sb1 F2 F3 64.8(8) . . . . ?
F4 Sb1 F2 F3 -64.8(8) 10_556 . . . ?
F5 Sb1 F2 F3 -104.8(9) 10_556 . . . ?
F5 Sb1 F2 F3 104.8(9) . . . . ?
F1 Sb1 F2 F3 0.000(18) . . . . ?
F6 Sb1 F3 F2 0.000(1) . . . . ?
F7 Sb1 F3 F2 0.00(6) . . . . ?
F8 Sb1 F3 F2 180.000(1) . . . . ?
F4 Sb1 F3 F2 -104.1(11) . . . . ?
F4 Sb1 F3 F2 104.1(11) 10_556 . . . ?
F5 Sb1 F3 F2 83.5(10) 10_556 . . . ?
F5 Sb1 F3 F2 -83.5(10) . . . . ?
F1 Sb1 F3 F2 180.000(2) . . . . ?
F6 Sb1 F4 F5 63(2) . . . . ?
F7 Sb1 F4 F5 -28(3) . . . . ?
F8 Sb1 F4 F5 -124.5(18) . . . . ?
F4 Sb1 F4 F5 -176.8(13) 10_556 . . . ?
F5 Sb1 F4 F5 -164(6) 10_556 . . . ?
F3 Sb1 F4 F5 152(2) . . . . ?
F1 Sb1 F4 F5 -65(3) . . . . ?
F2 Sb1 F4 F5 117(2) . . . . ?
F6 Sb1 F5 F4 -120(2) . . . . ?
F7 Sb1 F5 F4 154(3) . . . . ?
F8 Sb1 F5 F4 52.7(17) . . . . ?
F4 Sb1 F5 F4 15(6) 10_556 . . . ?
F5 Sb1 F5 F4 175(2) 10_556 . . . ?
F3 Sb1 F5 F4 -27(2) . . . . ?
F1 Sb1 F5 F4 115(4) . . . . ?
F2 Sb1 F5 F4 -62(2) . . . . ?
F8 F1 F7 Sb1 0.0 . . . . ?
F6 Sb1 F7 F1 180.000(3) . . . . ?
F8 Sb1 F7 F1 0.000(3) . . . . ?
F4 Sb1 F7 F1 -76.2(14) . . . . ?
F4 Sb1 F7 F1 76.2(14) 10_556 . . . ?
F5 Sb1 F7 F1 96.3(11) 10_556 . . . ?
F5 Sb1 F7 F1 -96.3(11) . . . . ?
F3 Sb1 F7 F1 180.00(10) . . . . ?
F2 Sb1 F7 F1 180.000(4) . . . . ?
F7 F1 F8 Sb1 0.000(2) . . . . ?
F6 Sb1 F8 F1 180.000(5) . . . . ?
F7 Sb1 F8 F1 0.0 . . . . ?
F4 Sb1 F8 F1 111.6(8) . . . . ?
F4 Sb1 F8 F1 -111.6(8) 10_556 . . . ?
F5 Sb1 F8 F1 -75.2(9) 10_556 . . . ?
F5 Sb1 F8 F1 75.2(9) . . . . ?
F3 Sb1 F8 F1 180.000(2) . . . . ?
F2 Sb1 F8 F1 180.000(2) . . . . ?
F12 Sb3 F10 F12 4(2) 3_665 . . . ?
F12 Sb3 F10 F12 -178.0(16) 2_655 . . . ?
F14 Sb3 F10 F12 91.9(13) . . . . ?
F13 Sb3 F10 F12 -88.1(13) . . . . ?
F10 Sb3 F10 F12 4(2) 3_665 . . . ?
F10 Sb3 F10 F12 179.9(8) 2_655 . . . ?
F11 Sb3 F10 F12 162(5) 3_665 . . . ?
F11 Sb3 F10 F12 3.8(14) . . . . ?
F11 Sb3 F10 F12 -179.9(18) 2_655 . . . ?
F12 Sb3 F10 F11 -176.0(15) 3_665 . . 2_655 ?
F12 Sb3 F10 F11 179.9(18) . . . 2_655 ?
F12 Sb3 F10 F11 2.0(11) 2_655 . . 2_655 ?
F14 Sb3 F10 F11 -88.1(10) . . . 2_655 ?
F13 Sb3 F10 F11 91.9(10) . . . 2_655 ?
F10 Sb3 F10 F11 -176.1(11) 3_665 . . 2_655 ?
F10 Sb3 F10 F11 -0.2(17) 2_655 . . 2_655 ?
F11 Sb3 F10 F11 -18(5) 3_665 . . 2_655 ?
F11 Sb3 F10 F11 -176.3(18) . . . 2_655 ?
F12 Sb3 F11 F12 176.7(16) 3_665 . . . ?
F12 Sb3 F11 F12 -8(3) 2_655 . . . ?
F14 Sb3 F11 F12 -93.0(12) . . . . ?
F13 Sb3 F11 F12 87.0(12) . . . . ?
F10 Sb3 F11 F12 176.7(18) 3_665 . . . ?
F10 Sb3 F11 F12 -164(5) 2_655 . . . ?
F10 Sb3 F11 F12 -3.5(13) . . . . ?
F11 Sb3 F11 F12 -179.3(8) 3_665 . . . ?
F11 Sb3 F11 F12 -7(2) 2_655 . . . ?
F12 Sb3 F11 F10 0.0(10) 3_665 . . 3_665 ?
F12 Sb3 F11 F10 -176.7(18) . . . 3_665 ?
F12 Sb3 F11 F10 175.4(17) 2_655 . . 3_665 ?
F14 Sb3 F11 F10 90.3(9) . . . 3_665 ?
F13 Sb3 F11 F10 -89.7(9) . . . 3_665 ?
F10 Sb3 F11 F10 20(5) 2_655 . . 3_665 ?
F10 Sb3 F11 F10 179.8(15) . . . 3_665 ?
F11 Sb3 F11 F10 4.0(19) 3_665 . . 3_665 ?
F11 Sb3 F11 F10 176.5(10) 2_655 . . 3_665 ?
F11 F10 F12 F11 -90(22) 2_655 . . . ?
Sb3 F10 F12 F11 -90(22) . . . . ?
F11 F10 F12 Sb3 0(2) 2_655 . . . ?
F10 F11 F12 F10 94(22) 3_665 . . . ?
Sb3 F11 F12 F10 90(22) . . . . ?
F10 F11 F12 Sb3 3.2(18) 3_665 . . . ?
F12 Sb3 F12 F10 -177.9(10) 3_665 . . . ?
F12 Sb3 F12 F10 2.3(19) 2_655 . . . ?
F14 Sb3 F12 F10 -87.8(13) . . . . ?
F13 Sb3 F12 F10 92.2(13) . . . . ?
F10 Sb3 F12 F10 -176.6(18) 3_665 . . . ?
F10 Sb3 F12 F10 -0.2(16) 2_655 . . . ?
F11 Sb3 F12 F10 -172(2) 3_665 . . . ?
F11 Sb3 F12 F10 -174(2) . . . . ?
F11 Sb3 F12 F10 0.0(14) 2_655 . . . ?
F12 Sb3 F12 F11 -3.8(19) 3_665 . . . ?
F12 Sb3 F12 F11 176.4(12) 2_655 . . . ?
F14 Sb3 F12 F11 86.3(13) . . . . ?
F13 Sb3 F12 F11 -93.7(13) . . . . ?
F10 Sb3 F12 F11 -2.6(14) 3_665 . . . ?
F10 Sb3 F12 F11 173.8(18) 2_655 . . . ?
F10 Sb3 F12 F11 174(2) . . . . ?
F11 Sb3 F12 F11 1.6(17) 3_665 . . . ?
F11 Sb3 F12 F11 174(2) 2_655 . . . ?
